data_7222023
loop_
_publ_author_name
'Guo, Huadong'
'Yan, Yongnian'
'Wang, Nan'
'Guo, Xianmin'
'Zheng, Guoli'
'Qi, Yanjuan'

_publ_section_title
;
 A series of entangled coordination polymers assembled by a V-shaped
 bisimidazole ligand and various dicarboxylic acids: synthesis,
 characterization and luminescence properties
;
_journal_issue 34
_journal_name_full CrystEngComm
_journal_page_first 6512
_journal_paper_doi 10.1039/C5CE00903K
_journal_volume 17
_journal_year 2015
_chemical_formula_moiety 'C32 H24 N4 O8 S Zn'
_chemical_formula_sum 'C32 H24 N4 O8 S Zn'
_chemical_formula_weight 689.98
_chemical_melting_point ?
_chemical_name_systematic
;
 ?
;
_space_group_IT_number 15
_symmetry_cell_setting monoclinic
_symmetry_space_group_name_Hall '-C 2yc'
_symmetry_space_group_name_H-M 'C 1 2/c 1'
_atom_sites_solution_hydrogens geom
_atom_sites_solution_primary direct
_atom_sites_solution_secondary difmap
_audit_creation_method SHELXL-97
_audit_update_record
;
2015-05-06 deposited with the CCDC.
2015-07-31 downloaded from the CCDC.
;
_cell_angle_alpha 90.00
_cell_angle_beta 90.8540(10)
_cell_angle_gamma 90.00
_cell_formula_units_Z 8
_cell_length_a 24.0679(11)
_cell_length_b 17.2213(7)
_cell_length_c 14.2795(6)
_cell_measurement_reflns_used 7372
_cell_measurement_temperature 293(2)
_cell_measurement_theta_max 26.02
_cell_measurement_theta_min 1.61
_cell_volume 5917.9(4)
_computing_cell_refinement 'Bruker SMART'
_computing_data_collection 'Bruker SMART'
_computing_data_reduction 'Bruker SAINT'
_computing_molecular_graphics SHELXP-97
_computing_publication_material SHELXTL
_computing_structure_refinement 'SHELXL-97 (Sheldrick, 1997)'
_computing_structure_solution 'SHELXS-97 (Sheldrick, 1990)'
_diffrn_ambient_temperature 293(2)
_diffrn_detector_area_resol_mean 9.00cm
_diffrn_measured_fraction_theta_full 0.998
_diffrn_measured_fraction_theta_max 0.998
_diffrn_measurement_device_type 'CCD area detector'
_diffrn_measurement_method 'phi and omega scans'
_diffrn_radiation_monochromator graphite
_diffrn_radiation_source 'fine-focus sealed tube'
_diffrn_radiation_type MoK\a
_diffrn_radiation_wavelength 0.71073
_diffrn_reflns_av_R_equivalents 0.0354
_diffrn_reflns_av_sigmaI/netI 0.0433
_diffrn_reflns_limit_h_max 31
_diffrn_reflns_limit_h_min -32
_diffrn_reflns_limit_k_max 19
_diffrn_reflns_limit_k_min -22
_diffrn_reflns_limit_l_max 19
_diffrn_reflns_limit_l_min -18
_diffrn_reflns_number 21841
_diffrn_reflns_theta_full 28.34
_diffrn_reflns_theta_max 28.34
_diffrn_reflns_theta_min 1.45
_diffrn_standards_decay_% none
_diffrn_standards_interval_count none
_diffrn_standards_interval_time none
_diffrn_standards_number none
_exptl_absorpt_coefficient_mu 0.962
_exptl_absorpt_correction_T_max 0.860
_exptl_absorpt_correction_T_min 0.827
_exptl_absorpt_correction_type empirical
_exptl_absorpt_process_details SADABS
_exptl_crystal_colour colorless
_exptl_crystal_density_diffrn 1.549
_exptl_crystal_density_method 'not measured'
_exptl_crystal_description block
_exptl_crystal_F_000 2832
_exptl_crystal_size_max 0.20
_exptl_crystal_size_mid 0.18
_exptl_crystal_size_min 0.16
_refine_diff_density_max 0.819
_refine_diff_density_min -0.385
_refine_diff_density_rms 0.119
_refine_ls_extinction_method none
_refine_ls_goodness_of_fit_ref 1.058
_refine_ls_hydrogen_treatment constr
_refine_ls_matrix_type full
_refine_ls_number_parameters 410
_refine_ls_number_reflns 7372
_refine_ls_number_restraints 0
_refine_ls_restrained_S_all 1.058
_refine_ls_R_factor_all 0.0719
_refine_ls_R_factor_gt 0.0418
_refine_ls_shift/su_max 0.001
_refine_ls_shift/su_mean 0.000
_refine_ls_structure_factor_coef Fsqd
_refine_ls_weighting_details 'calc w=1/[\s^2^(Fo^2^)+(0.0840P)^2^+0.0000P] where P=(Fo^2^+2Fc^2^)/3'
_refine_ls_weighting_scheme calc
_refine_ls_wR_factor_gt 0.1129
_refine_ls_wR_factor_ref 0.1414
_reflns_number_gt 5220
_reflns_number_total 7372
_reflns_threshold_expression >2sigma(I)
_cod_data_source_file c5ce00903k2.cif
_cod_data_source_block 1
_cod_depositor_comments
;
The following automatic conversions were performed:

'_chemical_melting_point' value 'not measured' was changed to '?' -
the value is undefined or not given.

Automatic conversion script
Id: cif_fix_values 3271 2015-04-21 07:52:19Z andrius 
;
_cod_original_sg_symbol_H-M c2/c
_cod_database_code 7222023

loop_
_symmetry_equiv_pos_as_xyz
'x, y, z'
'-x, y, -z+1/2'
'x+1/2, y+1/2, z'
'-x+1/2, y+1/2, -z+1/2'
'-x, -y, -z'
'x, -y, z-1/2'
'-x+1/2, -y+1/2, -z'
'x+1/2, -y+1/2, z-1/2'

loop_
_atom_site_label
_atom_site_type_symbol
_atom_site_fract_x
_atom_site_fract_y
_atom_site_fract_z
_atom_site_U_iso_or_equiv
_atom_site_adp_type
_atom_site_occupancy
_atom_site_symmetry_multiplicity
_atom_site_calc_flag
_atom_site_refinement_flags
C1 C 0.22218(12) 0.21223(15) 0.2461(2) 0.0343(6) Uani 1 1 d .
C2 C 0.17723(11) 0.25072(16) 0.3025(2) 0.0328(6) Uani 1 1 d .
C3 C 0.18010(12) 0.25597(16) 0.3996(2) 0.0341(6) Uani 1 1 d .
H3 H 0.2114 0.2373 0.4313 0.041 Uiso 1 1 calc R
C4 C 0.13761(12) 0.28821(16) 0.4496(2) 0.0357(6) Uani 1 1 d .
H4 H 0.1402 0.2914 0.5145 0.043 Uiso 1 1 calc R
C5 C 0.09103(12) 0.31580(18) 0.4030(2) 0.0381(7) Uani 1 1 d .
C6 C 0.08787(14) 0.3131(2) 0.3062(2) 0.0533(9) Uani 1 1 d .
H6 H 0.0571 0.3333 0.2746 0.064 Uiso 1 1 calc R
C7 C 0.13073(13) 0.2801(2) 0.2573(2) 0.0462(8) Uani 1 1 d .
H7 H 0.1283 0.2776 0.1923 0.055 Uiso 1 1 calc R
C8 C 0.01124(13) 0.39693(19) 0.4214(2) 0.0389(7) Uani 1 1 d .
C9 C 0.03013(13) 0.4685(2) 0.3932(2) 0.0433(8) Uani 1 1 d .
H9 H 0.0680 0.4793 0.3936 0.052 Uiso 1 1 calc R
C10 C -0.00735(12) 0.52381(18) 0.3646(2) 0.0367(7) Uani 1 1 d .
H10 H 0.0052 0.5728 0.3476 0.044 Uiso 1 1 calc R
C11 C -0.06384(11) 0.50774(16) 0.36049(18) 0.0301(6) Uani 1 1 d .
C12 C -0.08226(12) 0.43594(17) 0.3903(2) 0.0373(7) Uani 1 1 d .
H12 H -0.1201 0.4248 0.3889 0.045 Uiso 1 1 calc R
C13 C -0.04482(14) 0.38056(17) 0.4222(2) 0.0403(7) Uani 1 1 d .
H13 H -0.0573 0.3329 0.4439 0.048 Uiso 1 1 calc R
C14 C -0.10274(13) 0.56921(18) 0.32055(19) 0.0363(7) Uani 1 1 d .
C15 C 0.30298(11) -0.01941(16) 0.0841(2) 0.0336(6) Uani 1 1 d .
H15 H 0.3249 -0.0506 0.1228 0.040 Uiso 1 1 calc R
C16 C 0.28434(12) -0.03882(17) -0.0031(2) 0.0348(6) Uani 1 1 d .
H16 H 0.2909 -0.0850 -0.0348 0.042 Uiso 1 1 calc R
C17 C 0.25447(11) 0.07763(16) 0.03328(19) 0.0312(6) Uani 1 1 d .
H17 H 0.2363 0.1252 0.0293 0.037 Uiso 1 1 calc R
C18 C 0.22386(11) 0.02954(16) -0.12192(18) 0.0297(6) Uani 1 1 d .
C19 C 0.19229(12) -0.03209(16) -0.1531(2) 0.0356(6) Uani 1 1 d .
H19 H 0.1901 -0.0774 -0.1179 0.043 Uiso 1 1 calc R
C20 C 0.16366(13) -0.02553(17) -0.2380(2) 0.0380(7) Uani 1 1 d .
H20 H 0.1423 -0.0667 -0.2607 0.046 Uiso 1 1 calc R
C21 C 0.16721(12) 0.04238(17) -0.28811(19) 0.0339(6) Uani 1 1 d .
C22 C 0.19864(14) 0.10430(18) -0.2565(2) 0.0422(7) Uani 1 1 d .
H22 H 0.2003 0.1498 -0.2914 0.051 Uiso 1 1 calc R
C23 C 0.22749(14) 0.09801(18) -0.1728(2) 0.0410(7) Uani 1 1 d .
H23 H 0.2491 0.1391 -0.1507 0.049 Uiso 1 1 calc R
C24 C 0.06908(12) 0.09232(18) -0.3861(2) 0.0356(6) Uani 1 1 d .
C25 C 0.02083(14) 0.04946(18) -0.3937(2) 0.0456(8) Uani 1 1 d .
H25 H 0.0225 -0.0044 -0.3965 0.055 Uiso 1 1 calc R
C26 C -0.03026(13) 0.08685(18) -0.3971(2) 0.0443(8) Uani 1 1 d .
H26 H -0.0632 0.0588 -0.4026 0.053 Uiso 1 1 calc R
C27 C -0.03082(12) 0.16742(16) -0.3922(2) 0.0328(6) Uani 1 1 d .
C28 C 0.01700(12) 0.20993(17) -0.3814(2) 0.0389(7) Uani 1 1 d .
H28 H 0.0153 0.2637 -0.3760 0.047 Uiso 1 1 calc R
C29 C 0.06765(13) 0.17239(18) -0.3784(2) 0.0407(7) Uani 1 1 d .
H29 H 0.1004 0.2006 -0.3713 0.049 Uiso 1 1 calc R
C30 C -0.09718(12) 0.26549(17) -0.3404(2) 0.0353(6) Uani 1 1 d .
H30 H -0.0759 0.2821 -0.2893 0.042 Uiso 1 1 calc R
C31 C -0.16189(12) 0.25521(18) -0.4444(2) 0.0413(7) Uani 1 1 d .
H31 H -0.1946 0.2643 -0.4781 0.050 Uiso 1 1 calc R
C32 C -0.12378(12) 0.20119(18) -0.4662(2) 0.0407(7) Uani 1 1 d .
H32 H -0.1250 0.1666 -0.5162 0.049 Uiso 1 1 calc R
N1 N 0.28407(9) 0.05424(13) 0.10616(16) 0.0310(5) Uani 1 1 d .
N2 N 0.25388(9) 0.02346(13) -0.03493(16) 0.0302(5) Uani 1 1 d .
N3 N -0.08245(9) 0.20809(14) -0.39843(17) 0.0350(5) Uani 1 1 d .
N4 N -0.14542(9) 0.29525(13) -0.36480(16) 0.0327(5) Uani 1 1 d .
O1 O 0.26180(8) 0.18032(12) 0.29337(15) 0.0391(5) Uani 1 1 d .
O2 O 0.21957(9) 0.21294(13) 0.15963(15) 0.0452(5) Uani 1 1 d .
O3 O 0.04798(10) 0.34162(16) 0.45755(15) 0.0589(7) Uani 1 1 d .
O4 O -0.08941(11) 0.63777(13) 0.32288(18) 0.0568(7) Uani 1 1 d .
O5 O -0.14810(9) 0.54391(13) 0.28483(16) 0.0464(6) Uani 1 1 d .
O6 O 0.16711(10) 0.10177(16) -0.45445(16) 0.0571(7) Uani 1 1 d .
O7 O 0.12518(11) -0.02886(15) -0.43304(17) 0.0610(8) Uani 1 1 d .
S1 S 0.13489(3) 0.04845(5) -0.39993(5) 0.0417(2) Uani 1 1 d .
Zn1 Zn 0.312144(12) 0.123925(18) 0.21138(2) 0.02732(11) Uani 1 1 d .
OW1 O -0.0407(10) -0.1304(18) -0.3464(18) 0.75(2) Uiso 1 1 d .

loop_
_atom_site_aniso_label
_atom_site_aniso_U_11
_atom_site_aniso_U_22
_atom_site_aniso_U_33
_atom_site_aniso_U_23
_atom_site_aniso_U_13
_atom_site_aniso_U_12
C1 0.0292(14) 0.0244(13) 0.0494(18) 0.0010(12) 0.0044(13) -0.0011(11)
C2 0.0301(14) 0.0276(14) 0.0408(16) 0.0019(11) 0.0033(12) 0.0059(11)
C3 0.0295(14) 0.0326(15) 0.0399(16) 0.0071(12) -0.0046(12) 0.0072(11)
C4 0.0396(16) 0.0367(16) 0.0306(15) 0.0037(12) -0.0018(12) 0.0101(12)
C5 0.0391(16) 0.0435(17) 0.0318(15) 0.0064(12) 0.0063(12) 0.0177(13)
C6 0.0462(19) 0.077(3) 0.0365(17) 0.0058(16) -0.0025(15) 0.0329(18)
C7 0.0452(18) 0.063(2) 0.0304(15) -0.0012(14) -0.0023(14) 0.0204(16)
C8 0.0425(17) 0.0513(18) 0.0228(14) 0.0020(12) 0.0002(12) 0.0246(14)
C9 0.0289(14) 0.066(2) 0.0350(16) 0.0084(15) 0.0031(12) 0.0098(15)
C10 0.0346(15) 0.0453(17) 0.0302(15) 0.0064(12) 0.0015(12) 0.0034(13)
C11 0.0313(14) 0.0369(15) 0.0219(12) -0.0035(11) -0.0038(11) 0.0091(11)
C12 0.0310(15) 0.0379(16) 0.0430(17) -0.0031(13) -0.0068(13) 0.0039(12)
C13 0.0454(18) 0.0327(15) 0.0427(17) 0.0016(13) -0.0048(14) 0.0055(13)
C14 0.0403(16) 0.0440(17) 0.0245(14) -0.0004(12) -0.0007(12) 0.0126(13)
C15 0.0284(14) 0.0323(14) 0.0399(16) 0.0039(12) -0.0056(12) 0.0033(11)
C16 0.0351(15) 0.0316(15) 0.0377(16) -0.0012(12) -0.0029(12) 0.0066(12)
C17 0.0313(14) 0.0279(14) 0.0343(15) -0.0009(11) -0.0057(11) 0.0001(11)
C18 0.0298(13) 0.0326(14) 0.0266(13) -0.0017(11) -0.0021(11) 0.0027(11)
C19 0.0448(17) 0.0277(14) 0.0342(15) -0.0001(11) -0.0027(13) 0.0018(12)
C20 0.0405(16) 0.0349(16) 0.0385(16) -0.0095(13) -0.0082(13) -0.0002(13)
C21 0.0350(15) 0.0389(16) 0.0278(14) -0.0059(12) -0.0036(11) 0.0117(12)
C22 0.0515(19) 0.0353(16) 0.0397(18) 0.0078(13) -0.0078(15) -0.0007(14)
C23 0.0501(19) 0.0327(15) 0.0398(17) 0.0024(13) -0.0111(14) -0.0080(14)
C24 0.0350(15) 0.0408(16) 0.0310(15) -0.0083(12) -0.0070(12) 0.0123(13)
C25 0.0464(19) 0.0319(16) 0.058(2) -0.0114(14) -0.0089(16) 0.0090(14)
C26 0.0380(16) 0.0329(16) 0.062(2) -0.0087(15) -0.0097(15) 0.0017(13)
C27 0.0321(14) 0.0339(15) 0.0324(14) -0.0057(12) -0.0018(11) 0.0098(12)
C28 0.0367(16) 0.0300(15) 0.0499(18) -0.0040(13) 0.0001(14) 0.0059(12)
C29 0.0338(15) 0.0381(17) 0.0502(19) -0.0035(14) 0.0002(14) 0.0034(13)
C30 0.0351(15) 0.0382(16) 0.0323(15) -0.0070(12) -0.0059(12) 0.0090(12)
C31 0.0292(15) 0.0447(17) 0.0497(19) -0.0157(14) -0.0122(13) 0.0055(13)
C32 0.0355(15) 0.0406(17) 0.0456(18) -0.0161(14) -0.0101(13) 0.0038(13)
N1 0.0272(11) 0.0311(12) 0.0345(13) 0.0016(10) -0.0053(10) 0.0011(9)
N2 0.0307(12) 0.0291(12) 0.0307(12) 0.0009(9) -0.0032(10) 0.0008(9)
N3 0.0303(12) 0.0347(13) 0.0398(13) -0.0094(10) -0.0045(10) 0.0073(10)
N4 0.0269(11) 0.0349(13) 0.0362(13) -0.0056(10) -0.0038(10) 0.0046(10)
O1 0.0306(10) 0.0392(11) 0.0476(12) 0.0042(9) 0.0056(9) 0.0101(9)
O2 0.0446(12) 0.0524(14) 0.0388(12) -0.0059(10) 0.0053(10) 0.0086(10)
O3 0.0613(15) 0.0801(17) 0.0356(12) 0.0182(12) 0.0117(11) 0.0499(14)
O4 0.0729(18) 0.0378(13) 0.0593(16) 0.0148(11) -0.0157(13) 0.0046(11)
O5 0.0410(12) 0.0493(13) 0.0483(13) 0.0018(10) -0.0159(10) 0.0132(10)
O6 0.0456(14) 0.0927(19) 0.0332(12) 0.0111(12) 0.0072(10) 0.0213(13)
O7 0.0627(16) 0.0650(16) 0.0547(15) -0.0297(12) -0.0249(13) 0.0320(13)
S1 0.0406(4) 0.0534(5) 0.0307(4) -0.0105(3) -0.0070(3) 0.0214(4)
Zn1 0.02316(16) 0.02884(18) 0.02989(18) 0.00251(12) -0.00180(12) 0.00064(12)

loop_
_atom_type_symbol
_atom_type_description
_atom_type_scat_dispersion_real
_atom_type_scat_dispersion_imag
_atom_type_scat_source
C C 0.0033 0.0016 'International Tables Vol C Tables 4.2.6.8 and 6.1.1.4'
H H 0.0000 0.0000 'International Tables Vol C Tables 4.2.6.8 and 6.1.1.4'
N N 0.0061 0.0033 'International Tables Vol C Tables 4.2.6.8 and 6.1.1.4'
O O 0.0106 0.0060 'International Tables Vol C Tables 4.2.6.8 and 6.1.1.4'
S S 0.1246 0.1234 'International Tables Vol C Tables 4.2.6.8 and 6.1.1.4'
Zn Zn 0.2839 1.4301 'International Tables Vol C Tables 4.2.6.8 and 6.1.1.4'

loop_
_geom_angle_atom_site_label_1
_geom_angle_atom_site_label_2
_geom_angle_atom_site_label_3
_geom_angle
_geom_angle_site_symmetry_1
_geom_angle_site_symmetry_3
O2 C1 O1 123.8(3) . .
O2 C1 C2 120.2(3) . .
O1 C1 C2 116.0(3) . .
C7 C2 C3 118.1(3) . .
C7 C2 C1 119.5(3) . .
C3 C2 C1 122.3(2) . .
C4 C3 C2 121.2(3) . .
C4 C3 H3 119.4 . .
C2 C3 H3 119.4 . .
C3 C4 C5 119.7(3) . .
C3 C4 H4 120.2 . .
C5 C4 H4 120.2 . .
O3 C5 C4 116.8(3) . .
O3 C5 C6 123.0(3) . .
C4 C5 C6 120.1(3) . .
C7 C6 C5 119.4(3) . .
C7 C6 H6 120.3 . .
C5 C6 H6 120.3 . .
C6 C7 C2 121.4(3) . .
C6 C7 H7 119.3 . .
C2 C7 H7 119.3 . .
C9 C8 C13 120.9(3) . .
C9 C8 O3 120.7(3) . .
C13 C8 O3 118.2(3) . .
C10 C9 C8 119.4(3) . .
C10 C9 H9 120.3 . .
C8 C9 H9 120.3 . .
C9 C10 C11 120.9(3) . .
C9 C10 H10 119.5 . .
C11 C10 H10 119.5 . .
C12 C11 C10 118.9(3) . .
C12 C11 C14 122.7(3) . .
C10 C11 C14 118.3(3) . .
C11 C12 C13 120.5(3) . .
C11 C12 H12 119.8 . .
C13 C12 H12 119.8 . .
C8 C13 C12 119.3(3) . .
C8 C13 H13 120.4 . .
C12 C13 H13 120.4 . .
O4 C14 O5 124.3(3) . .
O4 C14 C11 120.2(3) . .
O5 C14 C11 115.6(3) . .
C16 C15 N1 109.2(2) . .
C16 C15 H15 125.4 . .
N1 C15 H15 125.4 . .
C15 C16 N2 106.2(2) . .
C15 C16 H16 126.9 . .
N2 C16 H16 126.9 . .
N1 C17 N2 111.1(2) . .
N1 C17 H17 124.5 . .
N2 C17 H17 124.5 . .
C19 C18 C23 121.6(2) . .
C19 C18 N2 119.6(2) . .
C23 C18 N2 118.8(2) . .
C18 C19 C20 118.9(3) . .
C18 C19 H19 120.5 . .
C20 C19 H19 120.5 . .
C21 C20 C19 119.3(3) . .
C21 C20 H20 120.4 . .
C19 C20 H20 120.4 . .
C20 C21 C22 121.7(3) . .
C20 C21 S1 119.3(2) . .
C22 C21 S1 118.8(2) . .
C23 C22 C21 119.3(3) . .
C23 C22 H22 120.3 . .
C21 C22 H22 120.3 . .
C22 C23 C18 119.1(3) . .
C22 C23 H23 120.5 . .
C18 C23 H23 120.5 . .
C25 C24 C29 121.2(3) . .
C25 C24 S1 121.1(2) . .
C29 C24 S1 117.3(2) . .
C24 C25 C26 119.9(3) . .
C24 C25 H25 120.0 . .
C26 C25 H25 120.0 . .
C25 C26 C27 118.1(3) . .
C25 C26 H26 121.0 . .
C27 C26 H26 121.0 . .
C28 C27 C26 122.0(3) . .
C28 C27 N3 118.3(2) . .
C26 C27 N3 119.7(3) . .
C27 C28 C29 119.5(3) . .
C27 C28 H28 120.2 . .
C29 C28 H28 120.2 . .
C28 C29 C24 119.2(3) . .
C28 C29 H29 120.4 . .
C24 C29 H29 120.4 . .
N4 C30 N3 111.4(2) . .
N4 C30 H30 124.3 . .
N3 C30 H30 124.3 . .
C32 C31 N4 110.3(2) . .
C32 C31 H31 124.9 . .
N4 C31 H31 124.9 . .
C31 C32 N3 105.3(3) . .
C31 C32 H32 127.3 . .
N3 C32 H32 127.3 . .
C17 N1 C15 106.0(2) . .
C17 N1 Zn1 125.07(18) . .
C15 N1 Zn1 127.06(17) . .
C17 N2 C16 107.5(2) . .
C17 N2 C18 125.2(2) . .
C16 N2 C18 127.2(2) . .
C30 N3 C32 107.6(2) . .
C30 N3 C27 124.1(2) . .
C32 N3 C27 128.1(2) . .
C30 N4 C31 105.4(2) . .
C30 N4 Zn1 124.80(19) . 8_455
C31 N4 Zn1 129.52(18) . 8_455
C1 O1 Zn1 111.08(19) . .
C5 O3 C8 119.3(2) . .
C14 O5 Zn1 112.3(2) . 3_455
O7 S1 O6 120.13(17) . .
O7 S1 C24 107.00(15) . .
O6 S1 C24 106.18(15) . .
O7 S1 C21 108.11(14) . .
O6 S1 C21 107.03(15) . .
C24 S1 C21 107.87(13) . .
O1 Zn1 O5 109.20(9) . 3_545
O1 Zn1 N1 122.29(9) . .
O5 Zn1 N1 97.71(9) 3_545 .
O1 Zn1 N4 107.38(9) . 8_556
O5 Zn1 N4 121.04(10) 3_545 8_556
N1 Zn1 N4 99.89(9) . 8_556

loop_
_geom_bond_atom_site_label_1
_geom_bond_atom_site_label_2
_geom_bond_distance
_geom_bond_site_symmetry_2
C1 O2 1.235(4) .
C1 O1 1.284(3) .
C1 C2 1.512(4) .
C2 C7 1.380(4) .
C2 C3 1.390(4) .
C3 C4 1.373(4) .
C3 H3 0.9300 .
C4 C5 1.379(4) .
C4 H4 0.9300 .
C5 O3 1.379(3) .
C5 C6 1.383(4) .
C6 C7 1.377(4) .
C6 H6 0.9300 .
C7 H7 0.9300 .
C8 C9 1.376(5) .
C8 C13 1.379(4) .
C8 O3 1.393(3) .
C9 C10 1.370(4) .
C9 H9 0.9300 .
C10 C11 1.388(4) .
C10 H10 0.9300 .
C11 C12 1.383(4) .
C11 C14 1.519(4) .
C12 C13 1.385(4) .
C12 H12 0.9300 .
C13 H13 0.9300 .
C14 O4 1.224(4) .
C14 O5 1.275(4) .
C15 C16 1.359(4) .
C15 N1 1.385(3) .
C15 H15 0.9300 .
C16 N2 1.373(3) .
C16 H16 0.9300 .
C17 N1 1.316(3) .
C17 N2 1.349(3) .
C17 H17 0.9300 .
C18 C19 1.375(4) .
C18 C23 1.389(4) .
C18 N2 1.432(3) .
C19 C20 1.391(4) .
C19 H19 0.9300 .
C20 C21 1.374(4) .
C20 H20 0.9300 .
C21 C22 1.379(4) .
C21 S1 1.769(3) .
C22 C23 1.377(4) .
C22 H22 0.9300 .
C23 H23 0.9300 .
C24 C25 1.379(4) .
C24 C29 1.384(4) .
C24 S1 1.768(3) .
C25 C26 1.388(4) .
C25 H25 0.9300 .
C26 C27 1.389(4) .
C26 H26 0.9300 .
C27 C28 1.371(4) .
C27 N3 1.428(3) .
C28 C29 1.380(4) .
C28 H28 0.9300 .
C29 H29 0.9300 .
C30 N4 1.311(3) .
C30 N3 1.341(3) .
C30 H30 0.9300 .
C31 C32 1.346(4) .
C31 N4 1.383(4) .
C31 H31 0.9300 .
C32 N3 1.383(3) .
C32 H32 0.9300 .
N1 Zn1 2.031(2) .
N4 Zn1 2.049(2) 8_455
O1 Zn1 1.956(2) .
O5 Zn1 1.971(2) 3_455
O6 S1 1.438(3) .
O7 S1 1.431(3) .
Zn1 O5 1.971(2) 3_545
Zn1 N4 2.049(2) 8_556

loop_
_geom_torsion_atom_site_label_1
_geom_torsion_atom_site_label_2
_geom_torsion_atom_site_label_3
_geom_torsion_atom_site_label_4
_geom_torsion
_geom_torsion_site_symmetry_4
O2 C1 C2 C7 6.1(4) .
O1 C1 C2 C7 -174.2(3) .
O2 C1 C2 C3 -175.7(3) .
O1 C1 C2 C3 4.1(4) .
C7 C2 C3 C4 1.1(4) .
C1 C2 C3 C4 -177.1(3) .
C2 C3 C4 C5 0.2(5) .
C3 C4 C5 O3 174.8(3) .
C3 C4 C5 C6 -1.9(5) .
O3 C5 C6 C7 -174.3(3) .
C4 C5 C6 C7 2.3(6) .
C5 C6 C7 C2 -1.0(6) .
C3 C2 C7 C6 -0.7(5) .
C1 C2 C7 C6 177.6(3) .
C13 C8 C9 C10 -0.7(5) .
O3 C8 C9 C10 -175.1(3) .
C8 C9 C10 C11 -2.3(5) .
C9 C10 C11 C12 3.2(4) .
C9 C10 C11 C14 -175.0(3) .
C10 C11 C12 C13 -1.1(4) .
C14 C11 C12 C13 177.0(3) .
C9 C8 C13 C12 2.8(5) .
O3 C8 C13 C12 177.3(3) .
C11 C12 C13 C8 -1.9(5) .
C12 C11 C14 O4 156.7(3) .
C10 C11 C14 O4 -25.2(4) .
C12 C11 C14 O5 -24.3(4) .
C10 C11 C14 O5 153.8(3) .
N1 C15 C16 N2 0.2(3) .
C23 C18 C19 C20 0.4(5) .
N2 C18 C19 C20 -179.6(3) .
C18 C19 C20 C21 -0.6(5) .
C19 C20 C21 C22 0.3(5) .
C19 C20 C21 S1 175.6(2) .
C20 C21 C22 C23 0.3(5) .
S1 C21 C22 C23 -175.0(3) .
C21 C22 C23 C18 -0.5(5) .
C19 C18 C23 C22 0.1(5) .
N2 C18 C23 C22 -179.9(3) .
C29 C24 C25 C26 2.3(5) .
S1 C24 C25 C26 -170.0(3) .
C24 C25 C26 C27 -0.3(5) .
C25 C26 C27 C28 -2.0(5) .
C25 C26 C27 N3 178.1(3) .
C26 C27 C28 C29 2.3(5) .
N3 C27 C28 C29 -177.8(3) .
C27 C28 C29 C24 -0.3(5) .
C25 C24 C29 C28 -2.0(5) .
S1 C24 C29 C28 170.6(3) .
N4 C31 C32 N3 -0.2(4) .
N2 C17 N1 C15 -0.8(3) .
N2 C17 N1 Zn1 164.64(18) .
C16 C15 N1 C17 0.4(3) .
C16 C15 N1 Zn1 -164.7(2) .
N1 C17 N2 C16 0.9(3) .
N1 C17 N2 C18 177.6(2) .
C15 C16 N2 C17 -0.6(3) .
C15 C16 N2 C18 -177.2(3) .
C19 C18 N2 C17 -132.8(3) .
C23 C18 N2 C17 47.2(4) .
C19 C18 N2 C16 43.3(4) .
C23 C18 N2 C16 -136.7(3) .
N4 C30 N3 C32 1.1(4) .
N4 C30 N3 C27 176.7(3) .
C31 C32 N3 C30 -0.5(4) .
C31 C32 N3 C27 -175.9(3) .
C28 C27 N3 C30 -46.7(4) .
C26 C27 N3 C30 133.2(3) .
C28 C27 N3 C32 128.0(3) .
C26 C27 N3 C32 -52.0(4) .
N3 C30 N4 C31 -1.2(4) .
N3 C30 N4 Zn1 173.2(2) 8_455
C32 C31 N4 C30 0.8(4) .
C32 C31 N4 Zn1 -173.2(2) 8_455
O2 C1 O1 Zn1 -6.3(3) .
C2 C1 O1 Zn1 173.99(18) .
C4 C5 O3 C8 154.1(3) .
C6 C5 O3 C8 -29.3(5) .
C9 C8 O3 C5 -59.6(4) .
C13 C8 O3 C5 125.9(3) .
O4 C14 O5 Zn1 11.5(4) 3_455
C11 C14 O5 Zn1 -167.57(18) 3_455
C25 C24 S1 O7 9.0(3) .
C29 C24 S1 O7 -163.6(2) .
C25 C24 S1 O6 138.5(3) .
C29 C24 S1 O6 -34.1(3) .
C25 C24 S1 C21 -107.1(3) .
C29 C24 S1 C21 80.3(3) .
C20 C21 S1 O7 -19.0(3) .
C22 C21 S1 O7 156.5(3) .
C20 C21 S1 O6 -149.7(3) .
C22 C21 S1 O6 25.7(3) .
C20 C21 S1 C24 96.4(3) .
C22 C21 S1 C24 -88.2(3) .
C1 O1 Zn1 O5 -157.12(18) 3_545
C1 O1 Zn1 N1 -44.3(2) .
C1 O1 Zn1 N4 69.95(19) 8_556
C17 N1 Zn1 O1 62.6(3) .
C15 N1 Zn1 O1 -135.1(2) .
C17 N1 Zn1 O5 -178.8(2) 3_545
C15 N1 Zn1 O5 -16.5(3) 3_545
C17 N1 Zn1 N4 -55.4(2) 8_556
C15 N1 Zn1 N4 107.0(2) 8_556
